data_9001059
loop_
_publ_author_name
'Raudsepp, M.'
'Turnock, A. C.'
'Hawthorne, F. C.'
'Sherriff, B. L.'
'Hartman, J. S.'

_publ_section_title
;Characterization of synthetic pargasitic amphiboles
 (NaCa2Mg4M3+Si6Al2O22(OH,F)2; M3+ = Al,Cr,Ga,Sc,In) by infrared spectroscopy,
 Rietveld structure refinement, and 27Al, 29Si, and 19F MAS NMR spectroscopy
 Sample: ScPA-A5
;
_journal_name_full 'American Mineralogist'
_journal_page_first 580
_journal_page_last 593
_journal_volume 72
_journal_year 1987
_chemical_formula_sum 'Al2 Ca2 H2 Mg4.37 Na O24 Sc0.63 Si6'
_chemical_name_mineral Pargasite
_space_group_IT_number 12
_symmetry_space_group_name_Hall '-C 2y'
_symmetry_space_group_name_H-M 'C 1 2/m 1'
_cell_angle_alpha 90
_cell_angle_beta 105.364
_cell_angle_gamma 90
_cell_formula_units_Z 2
_cell_length_a 9.9405
_cell_length_b 18.094
_cell_length_c 5.2986
_cell_volume 918.965
_database_code_amcsd 0001081
_exptl_crystal_density_diffrn 3.058
_cod_original_formula_sum 'O24 (Si6 Al2) Mg4.37 Sc.63 Ca2 Na H2'
_cod_database_code 9001059

loop_
_space_group_symop_operation_xyz
x,y,z
1/2+x,1/2+y,z
x,-y,z
1/2+x,1/2-y,z
-x,y,-z
1/2-x,1/2+y,-z
-x,-y,-z
1/2-x,1/2-y,-z

loop_
_atom_site_label
_atom_site_fract_x
_atom_site_fract_y
_atom_site_fract_z
_atom_site_occupancy
_atom_site_U_iso_or_equiv
_atom_site_type_symbol
_atom_site_attached_hydrogens
O1 0.11700 0.09350 0.23300 1.00000 0.01013 O 0
O2 0.10800 0.17410 0.71200 1.00000 0.01013 O 0
O-H3 0.10900 0.00000 0.71300 1.00000 0.01013 O 1
O4 0.35200 0.24950 0.77000 1.00000 0.01013 O 0
O5 0.35400 0.14010 0.11900 1.00000 0.01393 O 0
O6 0.34400 0.10910 0.63800 1.00000 0.01393 O 0
O7 0.34800 0.00000 0.29000 1.00000 0.01520 O 0
SiT1 0.28240 0.08200 0.30300 0.75000 0.00507 Si 0
AlT1 0.28240 0.08200 0.30300 0.25000 0.00507 Al 0
SiT2 0.28800 0.16820 0.81100 0.75000 0.00507 Si 0
AlT2 0.28800 0.16820 0.81100 0.25000 0.00507 Al 0
MgM1 0.00000 0.08650 0.50000 1.00000 0.00760 Mg 0
MgM2 0.00000 0.17510 0.00000 0.78900 0.00760 Mg 0
ScM2 0.00000 0.17510 0.00000 0.21100 0.00760 Sc 0
MgM3 0.00000 0.00000 0.00000 0.79200 0.00760 Mg 0
ScM3 0.00000 0.00000 0.00000 0.20800 0.00760 Sc 0
CaM4 0.00000 0.28110 0.50000 1.00000 0.01140 Ca 0
NaA 0.00000 0.50000 0.00000 1.00000 0.02913 Na 0

loop_
_cod_changelog_entry_id
_cod_changelog_entry_author
_cod_changelog_entry_date
_cod_changelog_entry_text
1
;cod-tools version 3.8.0
Id: cif_guess_AMCSD_atom_types 9574 2023-05-10 09:00:05Z saulius
;
2023-05-10T18:47:01+03:00
;Derived atom types and hydrogen counts
from atom names that follow the AMCSD naming convention
(Wat == water, O-H == hydroxyl).
;

loop_
_cod_related_entry_id
_cod_related_entry_database
_cod_related_entry_code
1 AMCSD 0001081
